data_2204125
loop_
_publ_author_name
'Burrows, Andrew D.'
'Harrington, Ross W.'
'Mahon, Mary F.'

_publ_section_title
;
 Dichlorobis(1,3-dimethylthiourea-\k<i>S</i>)zinc(II)
;
_journal_issue 9
_journal_name_full 'Acta Crystallographica Section E'
_journal_page_first m1317
_journal_page_last m1318
_journal_paper_doi 10.1107/S1600536804020550
_journal_volume 60
_journal_year 2004
_chemical_formula_iupac '[Zn Cl2 (C3 H6 N2 S)2]'
_chemical_formula_moiety 'C6 H16 Cl2 N4 S2 Zn'
_chemical_formula_sum 'C6 H16 Cl2 N4 S2 Zn'
_chemical_formula_weight 344.62
_chemical_name_common zinc
_chemical_name_systematic
;
Dichlorobis(1,3-dimethylthiourea-\kS)zinc(II)
;
_space_group_IT_number 15
_symmetry_cell_setting monoclinic
_symmetry_space_group_name_Hall '-C 2yc'
_symmetry_space_group_name_H-M 'C 1 2/c 1'
_atom_sites_solution_hydrogens difmap
_atom_sites_solution_primary direct
_atom_sites_solution_secondary difmap
_audit_creation_method SHELXL97
_cell_angle_alpha 90.00
_cell_angle_beta 106.967(2)
_cell_angle_gamma 90.00
_cell_formula_units_Z 4
_cell_length_a 13.0230(4)
_cell_length_b 8.9470(3)
_cell_length_c 12.4350(3)
_cell_measurement_reflns_used 25
_cell_measurement_temperature 150(2)
_cell_measurement_theta_max 26.3
_cell_measurement_theta_min .2
_cell_volume 1385.82(7)
_computing_cell_refinement 'HKL DENZO (Otwinowski & Minor, 1997)'
_computing_data_collection 'COLLECT (Hooft, 1998)'
_computing_data_reduction 'DENZO and SCALEPACK (Otwinowski & Minor, 1997)'
_computing_molecular_graphics 'SHELXTL (Bruker, 2001)'
_computing_publication_material 'SHELXTL and local programs'
_computing_structure_refinement 'SHELXL97 (Sheldrick, 1997)'
_computing_structure_solution 'SHELXS97 (Sheldrick, 1997)'
_diffrn_ambient_temperature 150(2)
_diffrn_measured_fraction_theta_full 0.993
_diffrn_measured_fraction_theta_max 0.993
_diffrn_measurement_device_type 'Nonius KappaCCD area-detector'
_diffrn_measurement_method '\f and \w'
_diffrn_radiation_monochromator graphite
_diffrn_radiation_source 'sealed tube'
_diffrn_radiation_type MoK\a
_diffrn_radiation_wavelength 0.71070
_diffrn_reflns_av_R_equivalents 0.0341
_diffrn_reflns_av_sigmaI/netI 0.0345
_diffrn_reflns_limit_h_max 16
_diffrn_reflns_limit_h_min -16
_diffrn_reflns_limit_k_max 11
_diffrn_reflns_limit_k_min -11
_diffrn_reflns_limit_l_max 16
_diffrn_reflns_limit_l_min -16
_diffrn_reflns_number 8273
_diffrn_reflns_theta_full 26.00
_diffrn_reflns_theta_max 27.49
_diffrn_reflns_theta_min 4.04
_diffrn_standards_number 0
_exptl_absorpt_coefficient_mu 2.435
_exptl_absorpt_correction_T_max 0.6973
_exptl_absorpt_correction_T_min 0.6546
_exptl_absorpt_correction_type multi-scan
_exptl_absorpt_process_details '(Blessing, 1995)'
_exptl_crystal_colour colourless
_exptl_crystal_density_diffrn 1.652
_exptl_crystal_density_meas ?
_exptl_crystal_density_method .
_exptl_crystal_description block
_exptl_crystal_F_000 704
_exptl_crystal_size_max 0.18
_exptl_crystal_size_mid 0.15
_exptl_crystal_size_min 0.15
_refine_diff_density_max 0.426
_refine_diff_density_min -0.435
_refine_ls_extinction_method none
_refine_ls_goodness_of_fit_ref 1.135
_refine_ls_hydrogen_treatment mixed
_refine_ls_matrix_type full
_refine_ls_number_parameters 85
_refine_ls_number_reflns 1580
_refine_ls_number_restraints 2
_refine_ls_restrained_S_all 1.134
_refine_ls_R_factor_all 0.0319
_refine_ls_R_factor_gt 0.0281
_refine_ls_shift/su_max 0.000
_refine_ls_shift/su_mean 0.000
_refine_ls_structure_factor_coef Fsqd
_refine_ls_weighting_details 'calc w = 1/[\s^2^(Fo^2^)+(0.0178P)^2^+2.1477P] where P = (Fo^2^+2Fc^2^)/3'
_refine_ls_weighting_scheme calc
_refine_ls_wR_factor_gt 0.0655
_refine_ls_wR_factor_ref 0.0671
_reflns_number_gt 1439
_reflns_number_total 1580
_reflns_threshold_expression I>2\s(I)
_cod_data_source_file bt6489.cif
_cod_data_source_block I
_cod_original_sg_symbol_Hall -C2yc
_cod_original_sg_symbol_H-M 'C 2/c'
_cod_database_code 2204125
_cod_database_fobs_code 2204125

loop_
_symmetry_equiv_pos_as_xyz
'x, y, z'
'-x, y, -z+1/2'
'x+1/2, y+1/2, z'
'-x+1/2, y+1/2, -z+1/2'
'-x, -y, -z'
'x, -y, z-1/2'
'-x+1/2, -y+1/2, -z'
'x+1/2, -y+1/2, z-1/2'

loop_
_atom_site_label
_atom_site_fract_x
_atom_site_fract_y
_atom_site_fract_z
_atom_site_U_iso_or_equiv
_atom_site_adp_type
_atom_site_calc_flag
_atom_site_refinement_flags
_atom_site_occupancy
_atom_site_type_symbol
Zn1 0.5000 0.65085(4) 0.2500 0.02036(12) Uani d S 1 Zn
Cl1 0.39368(4) 0.80208(7) 0.32074(4) 0.03019(15) Uani d . 1 Cl
S1 0.60867(4) 0.49039(6) 0.38451(4) 0.02451(15) Uani d . 1 S
N1 0.74153(14) 0.5551(2) 0.58578(15) 0.0249(4) Uani d D 1 N
H1 0.760(2) 0.611(3) 0.6472(19) 0.043(8) Uiso d D 1 H
N2 0.59505(15) 0.7072(2) 0.52832(15) 0.0248(4) Uani d D 1 N
H2 0.5344(16) 0.730(3) 0.477(2) 0.034(7) Uiso d D 1 H
C1 0.65113(16) 0.5921(2) 0.50836(17) 0.0205(4) Uani d . 1 C
C2 0.8128(2) 0.4339(3) 0.5763(2) 0.0334(5) Uani d . 1 C
H2A 0.8203 0.4326 0.5001 0.043(8) Uiso calc R 1 H
H2C 0.7827 0.3385 0.5914 0.052(9) Uiso calc R 1 H
H2B 0.8834 0.4490 0.6309 0.054(9) Uiso calc R 1 H
C3 0.62235(19) 0.7902(3) 0.63317(19) 0.0302(5) Uani d . 1 C
H3A 0.6953 0.8301 0.6488 0.022(6) Uiso calc R 1 H
H3B 0.6185 0.7237 0.6945 0.043(8) Uiso calc R 1 H
H3C 0.5716 0.8730 0.6270 0.042(8) Uiso calc R 1 H

loop_
_atom_site_aniso_label
_atom_site_aniso_U_11
_atom_site_aniso_U_22
_atom_site_aniso_U_33
_atom_site_aniso_U_12
_atom_site_aniso_U_13
_atom_site_aniso_U_23
Zn1 0.02062(19) 0.02289(19) 0.01535(18) 0.000 0.00177(13) 0.000
Cl1 0.0290(3) 0.0365(3) 0.0220(3) 0.0119(2) 0.0026(2) -0.0025(2)
S1 0.0288(3) 0.0223(3) 0.0178(3) 0.0039(2) -0.0006(2) -0.00186(19)
N1 0.0237(9) 0.0275(9) 0.0198(9) 0.0034(7) 0.0005(7) -0.0016(7)
N2 0.0226(9) 0.0285(10) 0.0196(9) 0.0047(7) 0.0002(7) -0.0026(7)
C1 0.0200(10) 0.0223(10) 0.0187(9) -0.0023(8) 0.0047(8) 0.0015(8)
C2 0.0321(12) 0.0357(13) 0.0277(11) 0.0124(10) 0.0016(9) 0.0000(10)
C3 0.0304(12) 0.0328(12) 0.0256(12) 0.0019(10) 0.0051(9) -0.0072(9)

loop_
_atom_type_symbol
_atom_type_description
_atom_type_scat_dispersion_real
_atom_type_scat_dispersion_imag
_atom_type_scat_source
C C 0.0033 0.0016 'International Tables Vol C Tables 4.2.6.8 and 6.1.1.4'
H H 0.0000 0.0000 'International Tables Vol C Tables 4.2.6.8 and 6.1.1.4'
Cl Cl 0.1484 0.1585 'International Tables Vol C Tables 4.2.6.8 and 6.1.1.4'
N N 0.0061 0.0033 'International Tables Vol C Tables 4.2.6.8 and 6.1.1.4'
S S 0.1246 0.1234 'International Tables Vol C Tables 4.2.6.8 and 6.1.1.4'
Zn Zn 0.2839 1.4301 'International Tables Vol C Tables 4.2.6.8 and 6.1.1.4'

loop_
_geom_angle_atom_site_label_1
_geom_angle_atom_site_label_2
_geom_angle_atom_site_label_3
_geom_angle_site_symmetry_1
_geom_angle_site_symmetry_3
_geom_angle
Cl1 Zn1 Cl1 . 2_655 107.47(3)
Cl1 Zn1 S1 . . 113.300(19)
Cl1 Zn1 S1 2_655 2_655 113.300(19)
Cl1 Zn1 S1 . 2_655 109.27(2)
Cl1 Zn1 S1 2_655 . 109.27(2)
S1 Zn1 S1 . 2_655 104.35(3)
Zn1 S1 C1 . . 106.40(7)
H1 N1 C1 . . 116.6(19)
H1 N1 C2 . . 118.0(19)
C1 N1 C2 . . 125.39(19)
H2 N2 C1 . . 117.8(18)
H2 N2 C3 . . 117.8(18)
C1 N2 C3 . . 124.14(18)
S1 C1 N1 . . 119.92(16)
S1 C1 N2 . . 121.53(15)
N1 C1 N2 . . 118.55(19)
N1 C2 H2A . . 109.5
N1 C2 H2C . . 109.5
N1 C2 H2B . . 109.5
H2A C2 H2C . . 109.5
H2A C2 H2B . . 109.5
H2C C2 H2B . . 109.5
N2 C3 H3A . . 109.5
N2 C3 H3B . . 109.5
N2 C3 H3C . . 109.5
H3A C3 H3B . . 109.5
H3A C3 H3C . . 109.5
H3B C3 H3C . . 109.5

loop_
_geom_bond_atom_site_label_1
_geom_bond_atom_site_label_2
_geom_bond_site_symmetry_2
_geom_bond_distance
Zn1 Cl1 . 2.2874(6)
Zn1 Cl1 2_655 2.2874(6)
Zn1 S1 . 2.3410(5)
Zn1 S1 2_655 2.3410(5)
S1 C1 . 1.734(2)
N1 H1 . 0.887(17)
N1 C1 . 1.327(3)
N1 C2 . 1.454(3)
N2 H2 . 0.884(17)
N2 C1 . 1.327(3)
N2 C3 . 1.452(3)
C2 H2A . 0.9800
C2 H2C . 0.9800
C2 H2B . 0.9800
C3 H3A . 0.9800
C3 H3B . 0.9800
C3 H3C . 0.9800

loop_
_geom_hbond_atom_site_label_D
_geom_hbond_atom_site_label_H
_geom_hbond_atom_site_label_A
_geom_hbond_site_symmetry_A
_geom_hbond_distance_DH
_geom_hbond_distance_HA
_geom_hbond_distance_DA
_geom_hbond_angle_DHA
_geom_hbond_publ_flag
N2 H2 Cl1 . 0.884(17) 2.337(18) 3.2110(19) 170(3) yes
N1 H1 Cl1 8_566 0.887(17) 2.47(2) 3.2737(19) 152(2) yes

loop_
_geom_torsion_atom_site_label_1
_geom_torsion_atom_site_label_2
_geom_torsion_atom_site_label_3
_geom_torsion_atom_site_label_4
_geom_torsion_site_symmetry_1
_geom_torsion
Cl1 Zn1 S1 C1 . -38.29(8)
Cl1 Zn1 S1 C1 2_655 81.50(7)
S1 Zn1 S1 C1 2_655 -157.04(8)
C2 N1 C1 S1 . 1.1(3)
C2 N1 C1 N2 . -179.0(2)
C3 N2 C1 S1 . 175.64(17)
C3 N2 C1 N1 . -4.3(3)
Zn1 S1 C1 N1 . -155.05(15)
Zn1 S1 C1 N2 . 25.05(19)
